data_7114933
loop_
_publ_author_name
'Low, Paul J.'
'Carty, Arthur J.'
'Udachin, Konstantin A.'
'Enright, Gary D.'

_publ_section_title
;
 Poly-carbon chemistry: reactions of the multi-site coordinated diyndiyl
 ligand in
 {Fe2(CO)6(\m-PPh2)}2(\m-\h1,\h2&#x2236;\m-\h1,\h2-C&#xE007;C--C&#xE007;C)
 with the nucleophiles P(OMe)3 and NHEt2
;
_journal_issue 5
_journal_name_full 'Chemical Communications'
_journal_page_first 411
_journal_paper_doi 10.1039/b009797g
_journal_year 2001
_chemical_formula_sum 'C44 H31 Fe4 N O12 P2'
_chemical_formula_weight 1051.04
_chemical_name_systematic
; 
? 
;
_space_group_IT_number 14
_symmetry_cell_setting monoclinic
_symmetry_space_group_name_Hall '-P 2yn'
_symmetry_space_group_name_H-M 'P 1 21/n 1'
_atom_sites_solution_hydrogens geom
_atom_sites_solution_primary direct
_atom_sites_solution_secondary difmap
_audit_creation_method SHELXL-97
_cell_angle_alpha 90.00
_cell_angle_beta 105.52(5)
_cell_angle_gamma 90.00
_cell_formula_units_Z 4
_cell_length_a 14.4035(10)
_cell_length_b 21.8794(15)
_cell_length_c 14.4482(10)
_cell_measurement_temperature 173(2)
_cell_volume 4387.2(12)
_computing_structure_refinement 'SHELXL-97 (Sheldrick, 1997)'
_computing_structure_solution 'SHELXS-97 (Sheldrick, 1990)'
_diffrn_ambient_temperature 173(2)
_diffrn_measured_fraction_theta_full 0.972
_diffrn_measured_fraction_theta_max 0.972
_diffrn_radiation_monochromator graphite
_diffrn_radiation_source 'fine-focus sealed tube'
_diffrn_radiation_wavelength 0.70930
_diffrn_reflns_av_R_equivalents 0.0722
_diffrn_reflns_av_sigmaI/netI 0.0713
_diffrn_reflns_limit_h_max 18
_diffrn_reflns_limit_h_min -18
_diffrn_reflns_limit_k_max 28
_diffrn_reflns_limit_k_min -28
_diffrn_reflns_limit_l_max 18
_diffrn_reflns_limit_l_min -18
_diffrn_reflns_number 37566
_diffrn_reflns_theta_full 27.50
_diffrn_reflns_theta_max 27.50
_diffrn_reflns_theta_min 1.73
_exptl_absorpt_coefficient_mu 1.433
_exptl_crystal_density_diffrn 1.591
_exptl_crystal_density_method 'not measured'
_exptl_crystal_F_000 2128
_exptl_crystal_size_max 0.2
_exptl_crystal_size_mid 0.2
_exptl_crystal_size_min 0.2
_refine_diff_density_max 0.699
_refine_diff_density_min -0.398
_refine_diff_density_rms 0.090
_refine_ls_extinction_method none
_refine_ls_goodness_of_fit_ref 0.955
_refine_ls_hydrogen_treatment mixed
_refine_ls_matrix_type full
_refine_ls_number_parameters 574
_refine_ls_number_reflns 10107
_refine_ls_number_restraints 0
_refine_ls_restrained_S_all 0.955
_refine_ls_R_factor_all 0.0876
_refine_ls_R_factor_gt 0.0500
_refine_ls_shift/su_max 0.417
_refine_ls_shift/su_mean 0.064
_refine_ls_structure_factor_coef Fsqd
_refine_ls_weighting_details 'w=1/[\s^2^(Fo^2^)+(0.0464P)^2^+2.9523P] where P=(Fo^2^+2Fc^2^)/3'
_refine_ls_weighting_scheme calc
_refine_ls_wR_factor_gt 0.0938
_refine_ls_wR_factor_ref 0.1030
_reflns_number_gt 7001
_reflns_number_total 10107
_reflns_threshold_expression >2sigma(I)
_cod_data_source_file b009797g.txt
_cod_data_source_block pjl44
_cod_depositor_comments
;
The following automatic conversions were performed:

'_symmetry_cell_setting' value 'Monoclinic' changed to 'monoclinic'
according to
/usr/data/users/saulius/automatic-downloads/retrospective/RSC/lib/dictionaries/cif_core.dic
dictionary named 'cif_core.dic' version 2.4.2 from 2011-04-26.

Automatic conversion script
Id: cif_fix_values 2281 2013-09-26 08:29:07Z andrius 

The following automatic conversions were performed:

'_refine_ls_weighting_scheme' value '
calc w=1/[\s^2^(Fo^2^)+(0.0464P)^2^+2.9523P] where
P=(Fo^2^+2Fc^2^)/3' was changed to 'calc'. New tag
'_refine_ls_weighting_details' was created. The value of the new tag
was set to 'w=1/[\s^2^(Fo^2^)+(0.0464P)^2^+2.9523P] where
P=(Fo^2^+2Fc^2^)/3'.

Automatic conversion script
Id: cif_fix_values 3143 2015-03-26 13:38:13Z robertas 
;
_cod_original_cell_volume 4387.2(5)
_cod_original_sg_symbol_H-M P2(1)/n
_cod_database_code 7114933

loop_
_symmetry_equiv_pos_as_xyz
'x, y, z'
'-x+1/2, y+1/2, -z+1/2'
'-x, -y, -z'
'x-1/2, -y-1/2, z-1/2'

loop_
_atom_site_label
_atom_site_type_symbol
_atom_site_fract_x
_atom_site_fract_y
_atom_site_fract_z
_atom_site_U_iso_or_equiv
_atom_site_adp_type
_atom_site_occupancy
_atom_site_calc_flag
_atom_site_refinement_flags
Fe1 Fe 0.34365(3) 0.75685(2) 0.05142(3) 0.02229(12) Uani 1 d .
Fe2 Fe 0.26390(3) 0.91451(2) 0.07195(3) 0.02022(11) Uani 1 d .
Fe3 Fe 0.14989(3) 0.96172(2) 0.18747(3) 0.02066(11) Uani 1 d .
Fe4 Fe 0.28144(3) 0.92671(2) 0.33731(3) 0.02213(12) Uani 1 d .
P1 P 0.36440(6) 0.85705(4) 0.00937(6) 0.02167(19) Uani 1 d .
P2 P 0.13092(6) 0.89331(4) 0.29529(6) 0.02149(19) Uani 1 d .
O5 O 0.39598(18) 0.79322(12) 0.25367(17) 0.0326(6) Uani 1 d .
O11 O 0.54963(19) 0.73781(13) 0.14537(19) 0.0395(7) Uani 1 d .
O12 O 0.2899(2) 0.64546(13) 0.1381(2) 0.0431(7) Uani 1 d .
O13 O 0.3811(2) 0.71011(13) -0.12783(19) 0.0448(7) Uani 1 d .
O21 O 0.1551(2) 0.96929(13) -0.11047(18) 0.0411(7) Uani 1 d .
O22 O 0.40945(19) 1.01068(13) 0.1062(2) 0.0461(7) Uani 1 d .
O31 O 0.2262(2) 1.07443(13) 0.1249(2) 0.0487(8) Uani 1 d .
O32 O 0.0539(2) 1.05344(12) 0.27746(19) 0.0388(7) Uani 1 d .
O33 O -0.01950(19) 0.93182(13) 0.02980(19) 0.0395(7) Uani 1 d .
O41 O 0.4569(2) 0.99046(16) 0.3245(2) 0.0608(9) Uani 1 d .
O42 O 0.3642(2) 0.82643(14) 0.4669(2) 0.0465(7) Uani 1 d .
O43 O 0.2656(2) 1.01046(13) 0.49165(19) 0.0413(7) Uani 1 d .
N1 N 0.1292(2) 0.75377(13) -0.04770(19) 0.0236(6) Uani 1 d .
C1 C 0.2038(2) 0.78029(15) 0.0129(2) 0.0220(7) Uani 1 d .
C2 C 0.1849(2) 0.83280(15) 0.0672(2) 0.0210(7) Uani 1 d .
H2 H 0.124(2) 0.8428(15) 0.065(2) 0.018(9) Uiso 1 d .
C3 C 0.2557(2) 0.84277(15) 0.1568(2) 0.0200(7) Uani 1 d .
C4 C 0.2546(2) 0.89673(15) 0.2074(2) 0.0197(7) Uani 1 d .
C5 C 0.3399(2) 0.79862(15) 0.1760(2) 0.0227(7) Uani 1 d .
C11 C 0.4707(3) 0.74593(16) 0.1073(3) 0.0286(8) Uani 1 d .
C12 C 0.3107(3) 0.68723(18) 0.1025(3) 0.0290(8) Uani 1 d .
C13 C 0.3620(3) 0.72786(17) -0.0621(3) 0.0293(8) Uani 1 d .
C21 C 0.1981(3) 0.94661(16) -0.0412(3) 0.0268(8) Uani 1 d .
C22 C 0.3522(3) 0.97328(18) 0.0961(3) 0.0297(8) Uani 1 d .
C31 C 0.2022(3) 1.02820(18) 0.1460(3) 0.0323(9) Uani 1 d .
C32 C 0.0904(3) 1.01656(16) 0.2441(2) 0.0256(8) Uani 1 d .
C33 C 0.0487(3) 0.94343(16) 0.0894(2) 0.0266(8) Uani 1 d .
C41 C 0.3878(3) 0.96616(19) 0.3282(3) 0.0340(9) Uani 1 d .
C42 C 0.3340(3) 0.86475(18) 0.4132(3) 0.0296(8) Uani 1 d .
C43 C 0.2679(2) 0.97765(17) 0.4309(3) 0.0280(8) Uani 1 d .
C51 C 0.3381(2) 0.87371(16) -0.1196(2) 0.0245(7) Uani 1 d .
C52 C 0.3804(3) 0.92427(17) -0.1496(2) 0.0292(8) Uani 1 d .
H52 H 0.4246 0.9485 -0.1036 0.035 Uiso 1 calc R
C53 C 0.3588(3) 0.93969(19) -0.2461(3) 0.0371(9) Uani 1 d .
H53 H 0.3883 0.9743 -0.2660 0.044 Uiso 1 calc R
C54 C 0.2945(3) 0.9048(2) -0.3128(3) 0.0396(10) Uani 1 d .
H54 H 0.2808 0.9150 -0.3790 0.047 Uiso 1 calc R
C55 C 0.2499(3) 0.85551(19) -0.2847(3) 0.0353(9) Uani 1 d .
H55 H 0.2043 0.8323 -0.3311 0.042 Uiso 1 calc R
C56 C 0.2719(3) 0.83950(17) -0.1874(2) 0.0282(8) Uani 1 d .
H56 H 0.2414 0.8052 -0.1678 0.034 Uiso 1 calc R
C61 C 0.4948(2) 0.87212(16) 0.0513(3) 0.0273(8) Uani 1 d .
C62 C 0.5364(3) 0.89052(17) 0.1451(3) 0.0338(9) Uani 1 d .
H62 H 0.4964 0.9010 0.1854 0.041 Uiso 1 calc R
C63 C 0.6362(3) 0.8937(2) 0.1807(3) 0.0464(11) Uani 1 d .
H63 H 0.6641 0.9066 0.2449 0.056 Uiso 1 calc R
C64 C 0.6945(3) 0.8782(2) 0.1223(4) 0.0549(13) Uani 1 d .
H64 H 0.7626 0.8806 0.1463 0.066 Uiso 1 calc R
C65 C 0.6539(3) 0.8594(2) 0.0296(3) 0.0492(12) Uani 1 d .
H65 H 0.6943 0.8487 -0.0102 0.059 Uiso 1 calc R
C66 C 0.5552(3) 0.85578(19) -0.0065(3) 0.0375(9) Uani 1 d .
H66 H 0.5280 0.8422 -0.0705 0.045 Uiso 1 calc R
C71 C 0.0493(2) 0.90911(15) 0.3698(2) 0.0232(7) Uani 1 d .
C72 C -0.0418(2) 0.93442(16) 0.3332(2) 0.0275(8) Uani 1 d .
H72 H -0.0630 0.9448 0.2670 0.033 Uiso 1 calc R
C73 C -0.1016(3) 0.94464(17) 0.3922(3) 0.0331(9) Uani 1 d .
H73 H -0.1636 0.9620 0.3666 0.040 Uiso 1 calc R
C74 C -0.0709(3) 0.92948(17) 0.4886(3) 0.0360(9) Uani 1 d .
H74 H -0.1121 0.9363 0.5292 0.043 Uiso 1 calc R
C75 C 0.0195(3) 0.90440(17) 0.5261(3) 0.0313(8) Uani 1 d .
H75 H 0.0408 0.8943 0.5924 0.038 Uiso 1 calc R
C76 C 0.0789(3) 0.89404(16) 0.4665(2) 0.0276(8) Uani 1 d .
H76 H 0.1407 0.8764 0.4922 0.033 Uiso 1 calc R
C81 C 0.0978(3) 0.81410(16) 0.2614(2) 0.0261(8) Uani 1 d .
C82 C 0.0036(3) 0.80207(19) 0.2078(3) 0.0373(9) Uani 1 d .
H82 H -0.0406 0.8348 0.1880 0.045 Uiso 1 calc R
C83 C -0.0258(4) 0.7423(2) 0.1832(3) 0.0531(13) Uani 1 d .
H83 H -0.0903 0.7346 0.1476 0.064 Uiso 1 calc R
C84 C 0.0369(4) 0.6948(2) 0.2097(3) 0.0564(13) Uani 1 d .
H84 H 0.0164 0.6542 0.1914 0.068 Uiso 1 calc R
C85 C 0.1305(4) 0.7058(2) 0.2632(3) 0.0510(12) Uani 1 d .
H85 H 0.1741 0.6727 0.2824 0.061 Uiso 1 calc R
C86 C 0.1610(3) 0.76521(18) 0.2889(3) 0.0376(9) Uani 1 d .
H86 H 0.2253 0.7725 0.3256 0.045 Uiso 1 calc R
C91 C 0.1363(3) 0.69889(17) -0.1053(3) 0.0340(9) Uani 1 d .
H91B H 0.2046 0.6920 -0.1037 0.041 Uiso 1 calc R
H91A H 0.0999 0.7061 -0.1730 0.041 Uiso 1 calc R
C92 C 0.0971(3) 0.64246(18) -0.0685(3) 0.0451(11) Uani 1 d .
H92C H 0.0272 0.6464 -0.0797 0.068 Uiso 1 calc R
H92B H 0.1273 0.6380 0.0006 0.068 Uiso 1 calc R
H92A H 0.1115 0.6064 -0.1023 0.068 Uiso 1 calc R
C101 C 0.0280(2) 0.77647(17) -0.0658(3) 0.0287(8) Uani 1 d .
H10B H 0.0165 0.7894 -0.0041 0.034 Uiso 1 calc R
H10A H -0.0171 0.7427 -0.0921 0.034 Uiso 1 calc R
C102 C 0.0076(3) 0.82975(18) -0.1354(3) 0.0368(9) Uani 1 d .
H10E H 0.0204 0.8175 -0.1960 0.055 Uiso 1 calc R
H10D H 0.0494 0.8642 -0.1078 0.055 Uiso 1 calc R
H10C H -0.0600 0.8420 -0.1472 0.055 Uiso 1 calc R

loop_
_atom_site_aniso_label
_atom_site_aniso_U_11
_atom_site_aniso_U_22
_atom_site_aniso_U_33
_atom_site_aniso_U_23
_atom_site_aniso_U_13
_atom_site_aniso_U_12
Fe1 0.0207(3) 0.0238(3) 0.0225(2) 0.0007(2) 0.0060(2) 0.0028(2)
Fe2 0.0185(2) 0.0211(3) 0.0209(2) 0.00142(19) 0.00499(19) -0.0003(2)
Fe3 0.0193(2) 0.0207(3) 0.0216(2) 0.0009(2) 0.00472(19) 0.0010(2)
Fe4 0.0189(2) 0.0258(3) 0.0205(2) -0.0012(2) 0.00313(19) 0.0004(2)
P1 0.0188(4) 0.0249(5) 0.0209(4) 0.0014(4) 0.0046(3) -0.0001(4)
P2 0.0198(4) 0.0228(5) 0.0217(4) 0.0004(4) 0.0052(3) -0.0002(4)
O5 0.0298(14) 0.0391(16) 0.0246(13) -0.0003(11) -0.0001(11) 0.0107(12)
O11 0.0231(14) 0.0444(17) 0.0480(17) 0.0052(13) 0.0045(13) 0.0079(13)
O12 0.0499(18) 0.0303(16) 0.0514(18) 0.0119(14) 0.0174(14) 0.0022(14)
O13 0.060(2) 0.0459(18) 0.0357(15) -0.0006(13) 0.0247(14) 0.0128(15)
O21 0.0413(16) 0.0490(18) 0.0305(14) 0.0127(13) 0.0049(12) 0.0090(14)
O22 0.0305(15) 0.0351(17) 0.073(2) 0.0044(15) 0.0146(15) -0.0090(13)
O31 0.0536(19) 0.0244(16) 0.079(2) 0.0042(15) 0.0358(17) -0.0022(14)
O32 0.0492(17) 0.0304(16) 0.0412(16) -0.0002(12) 0.0200(13) 0.0063(13)
O33 0.0314(15) 0.0405(17) 0.0382(15) -0.0066(13) -0.0051(13) 0.0064(13)
O41 0.0402(19) 0.082(3) 0.061(2) -0.0025(18) 0.0164(16) -0.0267(18)
O42 0.0473(18) 0.0504(19) 0.0374(16) 0.0145(14) 0.0038(13) 0.0180(15)
O43 0.0437(17) 0.0434(18) 0.0374(15) -0.0146(13) 0.0122(13) -0.0015(14)
N1 0.0211(15) 0.0234(16) 0.0250(14) 0.0002(12) 0.0040(12) -0.0008(12)
C1 0.0242(18) 0.0225(18) 0.0192(16) 0.0051(14) 0.0056(14) 0.0013(14)
C2 0.0189(17) 0.0223(19) 0.0217(16) -0.0002(14) 0.0051(14) -0.0002(14)
C3 0.0174(16) 0.0230(18) 0.0186(16) 0.0036(13) 0.0033(13) -0.0015(14)
C4 0.0174(17) 0.0224(18) 0.0192(15) 0.0012(13) 0.0046(13) 0.0013(13)
C5 0.0232(18) 0.0223(19) 0.0224(17) 0.0004(14) 0.0057(14) -0.0030(14)
C11 0.031(2) 0.024(2) 0.0313(19) 0.0011(15) 0.0099(16) 0.0039(16)
C12 0.0245(19) 0.032(2) 0.0299(19) 0.0013(17) 0.0063(16) 0.0057(16)
C13 0.030(2) 0.027(2) 0.031(2) 0.0035(16) 0.0070(16) 0.0027(16)
C21 0.0261(19) 0.028(2) 0.0279(19) 0.0008(16) 0.0092(15) 0.0010(16)
C22 0.0217(18) 0.032(2) 0.035(2) 0.0035(17) 0.0066(16) 0.0027(17)
C31 0.028(2) 0.034(2) 0.039(2) 0.0041(17) 0.0155(17) 0.0047(17)
C32 0.0267(19) 0.0241(19) 0.0242(17) 0.0038(15) 0.0034(15) 0.0031(15)
C33 0.028(2) 0.0216(19) 0.0296(19) 0.0012(15) 0.0061(16) 0.0061(15)
C41 0.0242(19) 0.047(3) 0.0282(19) -0.0020(18) 0.0024(16) -0.0043(18)
C42 0.0240(19) 0.039(2) 0.0259(18) -0.0055(17) 0.0070(15) 0.0020(17)
C43 0.0220(18) 0.030(2) 0.0300(19) 0.0001(16) 0.0045(15) -0.0010(15)
C51 0.0208(17) 0.031(2) 0.0216(17) 0.0017(15) 0.0054(14) 0.0036(15)
C52 0.0258(19) 0.033(2) 0.0274(18) -0.0007(16) 0.0046(15) -0.0057(16)
C53 0.035(2) 0.043(2) 0.035(2) 0.0091(18) 0.0114(17) -0.0073(19)
C54 0.043(2) 0.052(3) 0.0225(19) 0.0078(18) 0.0067(17) -0.007(2)
C55 0.033(2) 0.043(2) 0.0243(18) 0.0006(17) -0.0016(16) -0.0061(18)
C56 0.0274(19) 0.028(2) 0.0294(19) 0.0037(15) 0.0078(15) -0.0005(16)
C61 0.0215(18) 0.026(2) 0.0331(19) 0.0064(16) 0.0052(15) -0.0003(15)
C62 0.027(2) 0.030(2) 0.042(2) -0.0018(18) 0.0044(17) 0.0001(17)
C63 0.032(2) 0.046(3) 0.052(3) 0.004(2) -0.005(2) -0.008(2)
C64 0.021(2) 0.072(4) 0.066(3) 0.015(3) 0.002(2) -0.003(2)
C65 0.028(2) 0.069(3) 0.056(3) 0.020(2) 0.020(2) 0.006(2)
C66 0.027(2) 0.052(3) 0.035(2) 0.0094(19) 0.0118(17) 0.0041(19)
C71 0.0209(17) 0.0212(18) 0.0279(18) 0.0003(14) 0.0075(14) -0.0037(14)
C72 0.0257(19) 0.030(2) 0.0254(18) -0.0018(15) 0.0040(15) -0.0013(16)
C73 0.0223(19) 0.032(2) 0.046(2) -0.0005(18) 0.0108(17) 0.0039(16)
C74 0.043(2) 0.034(2) 0.040(2) -0.0059(18) 0.0256(19) 0.0001(18)
C75 0.036(2) 0.032(2) 0.0283(19) 0.0009(16) 0.0133(17) -0.0030(17)
C76 0.028(2) 0.025(2) 0.0288(19) 0.0027(15) 0.0055(15) -0.0008(15)
C81 0.034(2) 0.0255(19) 0.0231(17) -0.0019(15) 0.0143(15) -0.0059(16)
C82 0.034(2) 0.040(2) 0.041(2) -0.0088(19) 0.0148(18) -0.0089(18)
C83 0.055(3) 0.055(3) 0.056(3) -0.022(2) 0.026(2) -0.028(3)
C84 0.084(4) 0.033(3) 0.062(3) -0.015(2) 0.037(3) -0.023(3)
C85 0.076(4) 0.027(2) 0.056(3) 0.003(2) 0.028(3) 0.003(2)
C86 0.044(2) 0.033(2) 0.038(2) 0.0022(18) 0.0139(19) 0.0007(19)
C91 0.033(2) 0.033(2) 0.033(2) -0.0113(17) 0.0043(17) -0.0044(17)
C92 0.041(2) 0.028(2) 0.060(3) -0.009(2) 0.003(2) -0.0010(19)
C101 0.0212(18) 0.030(2) 0.0307(19) -0.0064(16) -0.0008(15) -0.0032(15)
C102 0.034(2) 0.034(2) 0.035(2) -0.0004(17) -0.0038(17) 0.0007(18)

loop_
_atom_type_symbol
_atom_type_description
_atom_type_scat_dispersion_real
_atom_type_scat_dispersion_imag
_atom_type_scat_source
C C 0.0033 0.0016 'International Tables Vol C Tables 4.2.6.8 and 6.1.1.4'
H H 0.0000 0.0000 'International Tables Vol C Tables 4.2.6.8 and 6.1.1.4'
O O 0.0106 0.0060 'International Tables Vol C Tables 4.2.6.8 and 6.1.1.4'
N N 0.0061 0.0033 'International Tables Vol C Tables 4.2.6.8 and 6.1.1.4'
P P 0.1023 0.0942 'International Tables Vol C Tables 4.2.6.8 and 6.1.1.4'
Fe Fe 0.3463 0.8444 'International Tables Vol C Tables 4.2.6.8 and 6.1.1.4'

loop_
_geom_angle_atom_site_label_1
_geom_angle_atom_site_label_2
_geom_angle_atom_site_label_3
_geom_angle
C12 Fe1 C11 92.96(16)
C12 Fe1 C13 100.89(16)
C11 Fe1 C13 89.00(16)
C12 Fe1 C1 88.54(15)
C11 Fe1 C1 168.08(15)
C13 Fe1 C1 102.34(15)
C12 Fe1 C5 86.88(15)
C11 Fe1 C5 85.85(15)
C13 Fe1 C5 170.89(15)
C1 Fe1 C5 82.42(14)
C12 Fe1 P1 165.90(11)
C11 Fe1 P1 93.21(12)
C13 Fe1 P1 91.88(12)
C1 Fe1 P1 82.87(10)
C5 Fe1 P1 80.93(10)
C22 Fe2 C21 94.09(17)
C22 Fe2 C3 126.87(15)
C21 Fe2 C3 139.01(15)
C22 Fe2 C4 100.24(15)
C21 Fe2 C4 142.61(14)
C3 Fe2 C4 40.16(13)
C22 Fe2 C2 166.18(15)
C21 Fe2 C2 98.79(15)
C3 Fe2 C2 40.61(13)
C4 Fe2 C2 72.28(13)
C22 Fe2 P1 88.82(12)
C21 Fe2 P1 95.24(11)
C3 Fe2 P1 87.65(10)
C4 Fe2 P1 119.23(10)
C2 Fe2 P1 85.05(10)
C22 Fe2 Fe3 96.79(12)
C21 Fe2 Fe3 98.36(11)
C3 Fe2 Fe3 77.72(9)
C4 Fe2 Fe3 45.96(9)
C2 Fe2 Fe3 86.31(9)
P1 Fe2 Fe3 164.86(3)
C33 Fe3 C32 97.11(16)
C33 Fe3 C31 103.95(16)
C32 Fe3 C31 84.57(16)
C33 Fe3 C4 111.85(14)
C32 Fe3 C4 145.97(14)
C31 Fe3 C4 104.42(15)
C33 Fe3 P2 100.22(12)
C32 Fe3 P2 88.15(11)
C31 Fe3 P2 155.43(13)
C4 Fe3 P2 69.96(9)
C33 Fe3 Fe4 149.21(12)
C32 Fe3 Fe4 98.56(11)
C31 Fe3 Fe4 103.79(12)
C4 Fe3 Fe4 47.55(9)
P2 Fe3 Fe4 54.17(3)
C33 Fe3 Fe2 85.96(11)
C32 Fe3 Fe2 159.37(11)
C31 Fe3 Fe2 74.92(12)
C4 Fe3 Fe2 45.89(9)
P2 Fe3 Fe2 111.46(3)
Fe4 Fe3 Fe2 88.56(2)
C42 Fe4 C41 100.42(17)
C42 Fe4 C43 97.01(16)
C41 Fe4 C43 91.31(17)
C42 Fe4 C4 106.41(15)
C41 Fe4 C4 92.58(15)
C43 Fe4 C4 155.12(15)
C42 Fe4 P2 98.13(12)
C41 Fe4 P2 158.76(12)
C43 Fe4 P2 96.64(12)
C4 Fe4 P2 72.19(11)
C42 Fe4 Fe3 146.93(12)
C41 Fe4 Fe3 104.21(12)
C43 Fe4 Fe3 104.07(12)
C4 Fe4 Fe3 51.21(10)
P2 Fe4 Fe3 54.75(4)
C51 P1 C61 102.33(16)
C51 P1 Fe2 108.22(12)
C61 P1 Fe2 118.07(12)
C51 P1 Fe1 116.64(12)
C61 P1 Fe1 105.96(12)
Fe2 P1 Fe1 106.14(4)
C71 P2 C81 100.02(15)
C71 P2 Fe4 120.88(11)
C81 P2 Fe4 123.54(12)
C71 P2 Fe3 120.22(12)
C81 P2 Fe3 121.40(11)
Fe4 P2 Fe3 71.08(5)
C1 N1 C91 124.2(3)
C1 N1 C101 123.4(3)
C91 N1 C101 112.5(3)
N1 C1 C2 117.8(3)
N1 C1 Fe1 130.3(3)
C2 C1 Fe1 111.7(2)
C3 C2 C1 114.6(3)
C3 C2 Fe2 66.12(18)
C1 C2 Fe2 120.6(2)
C4 C3 C2 119.9(3)
C4 C3 C5 124.5(3)
C2 C3 C5 114.1(3)
C4 C3 Fe2 70.66(19)
C2 C3 Fe2 73.27(18)
C5 C3 Fe2 115.6(2)
C3 C4 Fe4 140.6(2)
C3 C4 Fe2 69.19(18)
Fe4 C4 Fe2 145.50(18)
C3 C4 Fe3 129.1(2)
Fe4 C4 Fe3 81.24(13)
Fe2 C4 Fe3 88.15(13)
O5 C5 C3 122.5(3)
O5 C5 Fe1 127.8(3)
C3 C5 Fe1 109.6(2)
O11 C11 Fe1 177.2(3)
O12 C12 Fe1 176.6(3)
O13 C13 Fe1 174.3(3)
O21 C21 Fe2 176.6(3)
O22 C22 Fe2 176.0(3)
O31 C31 Fe3 170.4(3)
O32 C32 Fe3 176.8(3)
O33 C33 Fe3 176.2(3)
O41 C41 Fe4 178.2(4)
O42 C42 Fe4 174.8(3)
O43 C43 Fe4 175.7(3)
C52 C51 C56 119.0(3)
C52 C51 P1 119.1(3)
C56 C51 P1 121.7(3)
C53 C52 C51 120.6(3)
C54 C53 C52 119.9(4)
C53 C54 C55 120.6(3)
C54 C55 C56 119.7(3)
C51 C56 C55 120.1(3)
C62 C61 C66 118.8(3)
C62 C61 P1 120.6(3)
C66 C61 P1 119.8(3)
C61 C62 C63 120.5(4)
C64 C63 C62 119.9(4)
C65 C64 C63 119.9(4)
C64 C65 C66 120.9(4)
C65 C66 C61 120.0(4)
C76 C71 C72 118.8(3)
C76 C71 P2 118.4(3)
C72 C71 P2 122.7(3)
C73 C72 C71 120.6(3)
C72 C73 C74 119.8(3)
C75 C74 C73 120.2(3)
C74 C75 C76 119.7(3)
C75 C76 C71 120.9(3)
C86 C81 C82 118.6(4)
C86 C81 P2 123.2(3)
C82 C81 P2 118.2(3)
C83 C82 C81 120.2(4)
C84 C83 C82 120.8(5)
C83 C84 C85 119.8(4)
C84 C85 C86 120.2(4)
C81 C86 C85 120.5(4)
N1 C91 C92 112.1(3)
N1 C101 C102 112.2(3)

loop_
_geom_bond_atom_site_label_1
_geom_bond_atom_site_label_2
_geom_bond_distance
Fe1 C12 1.810(4)
Fe1 C11 1.807(4)
Fe1 C13 1.843(4)
Fe1 C1 2.008(3)
Fe1 C5 2.032(3)
Fe1 P1 2.3155(10)
Fe2 C22 1.777(4)
Fe2 C21 1.799(4)
Fe2 C3 2.015(3)
Fe2 C4 2.034(3)
Fe2 C2 2.110(3)
Fe2 P1 2.2790(11)
Fe2 Fe3 2.8313(10)
Fe3 C33 1.786(4)
Fe3 C32 1.793(4)
Fe3 C31 1.812(4)
Fe3 C4 2.036(3)
Fe3 P2 2.2291(10)
Fe3 Fe4 2.5823(15)
Fe4 C42 1.780(4)
Fe4 C41 1.794(4)
Fe4 C43 1.802(4)
Fe4 C4 1.928(3)
Fe4 P2 2.2132(11)
P1 C51 1.836(3)
P1 C61 1.843(4)
P2 C71 1.827(3)
P2 C81 1.829(4)
O5 C5 1.201(4)
O11 C11 1.137(4)
O12 C12 1.128(4)
O13 C13 1.126(4)
O21 C21 1.140(4)
O22 C22 1.143(4)
O31 C31 1.136(4)
O32 C32 1.139(4)
O33 C33 1.148(4)
O41 C41 1.142(4)
O42 C42 1.146(4)
O43 C43 1.142(4)
N1 C1 1.324(4)
N1 C91 1.480(4)
N1 C101 1.495(4)
C1 C2 1.457(5)
C2 C3 1.434(4)
C3 C4 1.390(5)
C3 C5 1.518(5)
C51 C52 1.387(5)
C51 C56 1.389(5)
C52 C53 1.386(5)
C53 C54 1.375(5)
C54 C55 1.371(5)
C55 C56 1.400(5)
C61 C62 1.386(5)
C61 C66 1.404(5)
C62 C63 1.393(5)
C63 C64 1.382(6)
C64 C65 1.374(6)
C65 C66 1.379(5)
C71 C76 1.386(5)
C71 C72 1.392(5)
C72 C73 1.383(5)
C73 C74 1.385(5)
C74 C75 1.383(5)
C75 C76 1.386(5)
C81 C86 1.392(5)
C81 C82 1.395(5)
C82 C83 1.390(6)
C83 C84 1.364(7)
C84 C85 1.385(7)
C85 C86 1.390(6)
C91 C92 1.512(5)
C101 C102 1.516(5)
